data_7126739
loop_
_publ_author_name
'Chen, Yi-Gang'
'Yang, Chunyu'
'Wang, Fang'
'Guo, Yao'
'Jiang, Xingxing'
'Zhang, Xian-Ming'

_publ_section_title
;
 M<sub>4</sub>LiBe<sub>4</sub>P<sub>7</sub>O<sub>24</sub> and
 M<sub>4</sub>Li(Li<sub>3</sub>P)P<sub>7</sub>O<sub>24</sub> (M = Cs, Rb):
 deep-ultraviolet nonlinear-optical phosphates with a
 tetrahedra-substituted paracelsian-like framework.
;
_journal_issue 61
_journal_name_full 'Chemical communications (Cambridge, England)'
_journal_page_first 8639
_journal_page_last 8642
_journal_paper_doi 10.1039/d0cc03159c
_journal_volume 56
_journal_year 2020
_chemical_formula_moiety 'Be4 Cs4 Li O24 P7'
_chemical_formula_sum 'Be4 Cs4 Li O24 P7'
_chemical_formula_weight 1175.41
_space_group_crystal_system orthorhombic
_space_group_IT_number 17
_space_group_name_Hall 'P 2c 2'
_space_group_name_H-M_alt 'P 2 2 21'
_atom_sites_solution_hydrogens none
_atom_sites_solution_primary iterative
_audit_creation_date 2019-12-02
_audit_creation_method
;
Olex2 1.2
(compiled 2018.05.29 svn.r3508 for OlexSys, GUI svn.r5506)
;
_audit_update_record
;
2020-06-17 deposited with the CCDC.	2020-06-19 downloaded from the CCDC.
;
_cell_angle_alpha 90
_cell_angle_beta 90
_cell_angle_gamma 90
_cell_formula_units_Z 4
_cell_length_a 13.0892(4)
_cell_length_b 13.0889(4)
_cell_length_c 13.2528(4)
_cell_measurement_reflns_used 31840
_cell_measurement_temperature 293(2)
_cell_measurement_theta_max 36.0580
_cell_measurement_theta_min 3.0020
_cell_volume 2270.51(12)
_computing_cell_refinement 'CrysAlisPro 1.171.40.53 (Rigaku OD, 2019)'
_computing_data_collection 'CrysAlisPro 1.171.40.53 (Rigaku OD, 2019)'
_computing_data_reduction 'CrysAlisPro 1.171.40.53 (Rigaku OD, 2019)'
_computing_molecular_graphics 'Olex2 (Dolomanov et al., 2009)'
_computing_publication_material 'Olex2 (Dolomanov et al., 2009)'
_computing_structure_refinement 'ShelXL (Sheldrick, 2015)'
_computing_structure_solution 'ShelXS (Sheldrick, 2008)'
_diffrn_ambient_temperature 293(2)
_diffrn_measured_fraction_theta_full 0.996
_diffrn_measured_fraction_theta_max 0.956
_diffrn_measurement_device 'four-circle diffractometer'
_diffrn_measurement_device_type 'Xcalibur, Eos'
_diffrn_measurement_method '\w scans'
_diffrn_radiation_monochromator graphite
_diffrn_radiation_type MoK\a
_diffrn_radiation_wavelength 0.71073
_diffrn_reflns_av_R_equivalents 0.0372
_diffrn_reflns_av_unetI/netI 0.0410
_diffrn_reflns_Laue_measured_fraction_full 0.996
_diffrn_reflns_Laue_measured_fraction_max 0.956
_diffrn_reflns_limit_h_max 17
_diffrn_reflns_limit_h_min -17
_diffrn_reflns_limit_k_max 17
_diffrn_reflns_limit_k_min -17
_diffrn_reflns_limit_l_max 17
_diffrn_reflns_limit_l_min -17
_diffrn_reflns_number 31840
_diffrn_reflns_point_group_measured_fraction_full 0.997
_diffrn_reflns_point_group_measured_fraction_max 0.926
_diffrn_reflns_theta_full 25.500
_diffrn_reflns_theta_max 28.675
_diffrn_reflns_theta_min 3.071
_diffrn_source 'fine-focus sealed tube'
_exptl_absorpt_coefficient_mu 6.974
_exptl_absorpt_correction_T_max 1.00000
_exptl_absorpt_correction_T_min 0.51207
_exptl_absorpt_correction_type multi-scan
_exptl_absorpt_process_details
;
CrysAlisPro 1.171.40.53 (Rigaku Oxford Diffraction, 2019)
Empirical absorption correction using spherical harmonics,
 implemented in SCALE3 ABSPACK scaling algorithm.
;
_exptl_crystal_colour colourless
_exptl_crystal_density_diffrn 3.439
_exptl_crystal_density_method 'not measured'
_exptl_crystal_description block
_exptl_crystal_F_000 2144
_exptl_crystal_size_max 0.32
_exptl_crystal_size_mid 0.25
_exptl_crystal_size_min 0.15
_refine_diff_density_max 0.991
_refine_diff_density_min -0.500
_refine_diff_density_rms 0.136
_refine_ls_abs_structure_details
;
 Flack x determined using 1794 quotients [(I+)-(I-)]/[(I+)+(I-)]
 (Parsons, Flack and Wagner, Acta Cryst. B69 (2013) 249-259).
;
_refine_ls_abs_structure_Flack -0.030(10)
_refine_ls_extinction_coef 0.00406(8)
_refine_ls_extinction_expression Fc^*^=kFc[1+0.001xFc^2^\l^3^/sin(2\q)]^-1/4^
_refine_ls_extinction_method 'SHELXL-2014/7 (Sheldrick 2014'
_refine_ls_goodness_of_fit_ref 0.933
_refine_ls_hydrogen_treatment undef
_refine_ls_matrix_type full
_refine_ls_number_parameters 362
_refine_ls_number_reflns 5448
_refine_ls_number_restraints 0
_refine_ls_restrained_S_all 0.933
_refine_ls_R_factor_all 0.0314
_refine_ls_R_factor_gt 0.0270
_refine_ls_shift/su_max 0.001
_refine_ls_shift/su_mean 0.000
_refine_ls_structure_factor_coef Fsqd
_refine_ls_weighting_details 'w=1/[\s^2^(Fo^2^)+(0.0132P)^2^] where P=(Fo^2^+2Fc^2^)/3'
_refine_ls_weighting_scheme calc
_refine_ls_wR_factor_gt 0.0520
_refine_ls_wR_factor_ref 0.0542
_reflns_Friedel_coverage 0.724
_reflns_Friedel_fraction_full 0.999
_reflns_Friedel_fraction_max 0.887
_reflns_number_gt 4839
_reflns_number_total 5448
_reflns_threshold_expression 'I > 2\s(I)'
_cod_data_source_file d0cc03159c2.cif
_cod_data_source_block CsLiBePO
_cod_depositor_comments 'Adding full bibliography for 7126739--7126740.cif.'
_cod_database_code 7126739
_shelx_shelxl_version_number 2014/7
_shelx_space_group_comment
;
The symmetry employed for this shelxl refinement is uniquely defined
by the following loop, which should always be used as a source of
symmetry information in preference to the above space-group names.
They are only intended as comments.
;
_olex2_refinement_description
;
;
_olex2_submission_special_instructions 'No special instructions were received'

loop_
_space_group_symop_operation_xyz
'x, y, z'
'-x, -y, z+1/2'
'x, -y, -z'
'-x, y, -z+1/2'

loop_
_atom_site_label
_atom_site_type_symbol
_atom_site_fract_x
_atom_site_fract_y
_atom_site_fract_z
_atom_site_U_iso_or_equiv
_atom_site_adp_type
_atom_site_occupancy
_atom_site_site_symmetry_order
_atom_site_calc_flag
_atom_site_refinement_flags_posn
_atom_site_refinement_flags_adp
_atom_site_refinement_flags_occupancy
_atom_site_disorder_assembly
_atom_site_disorder_group
Cs1 Cs -0.11675(4) -0.12761(4) 0.12127(4) 0.03412(13) Uani 1 1 d . . . . .
P4 P -0.34803(12) -0.12938(15) -0.08394(13) 0.0193(3) Uani 1 1 d . . . . .
P3 P -0.13135(13) -0.34902(13) 0.33588(14) 0.0198(4) Uani 1 1 d . . . . .
P2 P -0.16733(12) -0.13750(14) 0.40655(14) 0.0213(4) Uani 1 1 d . . . . .
P7 P -0.58110(12) -0.41077(12) -0.12298(16) 0.0189(3) Uani 1 1 d . . . . .
P5 P -0.13421(13) -0.16387(13) -0.15942(14) 0.0210(4) Uani 1 1 d . . . . .
O13 O -0.1565(3) -0.3706(4) 0.0331(4) 0.0298(11) Uani 1 1 d . . . . .
O14 O -0.2259(3) -0.1300(5) -0.0861(4) 0.0359(13) Uani 1 1 d . . . . .
Cs2 Cs -0.37915(3) -0.38051(4) 0.12365(4) 0.03078(12) Uani 1 1 d . . . . .
P6 P -0.15939(12) -0.37754(15) -0.08034(13) 0.0194(3) Uani 1 1 d . . . . .
O16 O -0.1056(3) -0.2736(3) -0.1201(5) 0.0363(13) Uani 1 1 d . . . . .
O21 O -0.3838(4) -0.0311(3) -0.1275(4) 0.0309(11) Uani 1 1 d . . . . .
O20 O -0.3865(3) -0.2151(3) -0.1487(4) 0.0273(11) Uani 1 1 d . . . . .
O10 O -0.0306(3) -0.3763(4) 0.3838(4) 0.0293(10) Uani 1 1 d . . . . .
O9 O -0.1422(3) -0.3783(4) 0.2275(4) 0.0289(11) Uani 1 1 d . . . . .
O4 O -0.1236(4) -0.0464(4) 0.3595(5) 0.0461(15) Uani 1 1 d . . . . .
O18 O -0.1690(4) -0.1705(4) -0.2643(4) 0.0323(12) Uani 1 1 d . . . . .
O2 O -0.2886(3) -0.1308(4) 0.4003(4) 0.0328(12) Uani 1 1 d . . . . .
O6 O -0.2182(3) -0.3838(4) 0.4014(4) 0.0260(11) Uani 1 1 d . . . . .
O5 O -0.1366(3) -0.2265(3) 0.3304(4) 0.0242(10) Uani 1 1 d . . . . .
O12 O -0.3678(4) -0.1451(4) 0.0266(4) 0.0333(12) Uani 1 1 d . . . . .
O15 O -0.0491(3) -0.0966(3) -0.1307(5) 0.0318(12) Uani 1 1 d . . . . .
O17 O -0.0889(3) -0.4576(3) -0.1223(4) 0.0255(10) Uani 1 1 d . . . . .
O19 O -0.2657(3) -0.3815(4) -0.1194(4) 0.0308(11) Uani 1 1 d . . . . .
O23 O -0.6344(3) -0.3666(4) -0.0312(4) 0.0279(11) Uani 1 1 d . . . . .
O11 O -0.6037(3) -0.4771(3) 0.1378(4) 0.0281(11) Uani 1 1 d . . . . .
O22 O -0.6216(3) -0.3497(3) -0.2111(4) 0.0259(11) Uani 1 1 d . . . . .
O24 O -0.4648(3) -0.4001(3) -0.1114(4) 0.0259(11) Uani 1 1 d . . . . .
P1 P -0.38001(14) -0.16915(13) 0.32892(14) 0.0203(4) Uani 1 1 d . . . . .
O7 O -0.3514(3) -0.1474(4) 0.2209(4) 0.0268(11) Uani 1 1 d . . . . .
O1 O -0.4673(3) -0.1046(3) 0.3667(4) 0.0316(12) Uani 1 1 d . . . . .
Be1 Be -0.4093(6) -0.0894(7) 0.1267(8) 0.0250(19) Uani 1 1 d . . . . .
Be2 Be -0.6563(6) -0.3791(8) 0.0865(7) 0.0229(19) Uani 1 1 d . . . . .
Be3 Be 0.0864(7) -0.4192(7) 0.3750(8) 0.0262(19) Uani 1 1 d . . . . .
Cs3 Cs -0.14098(3) -0.62389(4) 0.37396(4) 0.03008(12) Uani 1 1 d . . . . .
Cs4 Cs -0.37387(3) -0.12983(4) 0.62777(4) 0.03115(12) Uani 1 1 d . . . . .
O8 O -0.3907(4) -0.2810(4) 0.3474(4) 0.0311(12) Uani 1 1 d . . . . .
O3 O -0.1444(4) -0.1651(4) 0.5115(4) 0.0369(14) Uani 1 1 d . . . . .
Be4 Be -0.3773(6) -0.3390(7) -0.1685(7) 0.0218(18) Uani 1 1 d . . . . .
Li1 Li 0.0942(8) -0.0928(8) -0.1285(10) 0.022(2) Uani 1 1 d . . . . .

loop_
_atom_site_aniso_label
_atom_site_aniso_U_11
_atom_site_aniso_U_22
_atom_site_aniso_U_33
_atom_site_aniso_U_23
_atom_site_aniso_U_13
_atom_site_aniso_U_12
Cs1 0.0369(2) 0.0367(3) 0.0288(2) 0.0029(2) -0.0033(2) -0.0043(2)
P4 0.0204(8) 0.0184(8) 0.0192(8) -0.0014(7) 0.0004(7) 0.0024(8)
P3 0.0182(8) 0.0207(9) 0.0204(9) -0.0023(7) 0.0003(7) 0.0017(7)
P2 0.0199(8) 0.0187(9) 0.0253(10) -0.0013(7) -0.0029(7) -0.0015(8)
P7 0.0192(7) 0.0192(8) 0.0184(8) 0.0013(8) 0.0007(8) -0.0011(6)
P5 0.0200(8) 0.0188(8) 0.0243(9) 0.0012(7) 0.0015(7) 0.0000(7)
O13 0.025(2) 0.037(3) 0.027(3) 0.001(3) -0.002(2) 0.004(3)
O14 0.022(2) 0.051(3) 0.035(3) -0.019(3) -0.002(2) 0.003(3)
Cs2 0.0281(2) 0.0299(2) 0.0344(2) -0.0036(2) 0.0030(2) -0.0037(2)
P6 0.0189(7) 0.0183(8) 0.0209(8) 0.0016(8) -0.0012(7) -0.0003(8)
O16 0.032(3) 0.023(2) 0.054(4) 0.013(3) 0.000(3) -0.001(2)
O21 0.042(3) 0.017(2) 0.034(3) 0.000(2) -0.010(3) 0.006(2)
O20 0.028(2) 0.022(2) 0.032(3) -0.004(2) 0.001(2) 0.002(2)
O10 0.023(2) 0.032(3) 0.033(3) 0.002(3) 0.001(2) 0.004(2)
O9 0.030(3) 0.035(3) 0.021(3) -0.007(2) 0.001(2) 0.002(3)
O4 0.054(3) 0.028(3) 0.056(4) -0.005(3) 0.018(3) -0.015(3)
O18 0.035(3) 0.038(3) 0.024(3) 0.002(2) 0.001(2) -0.007(2)
O2 0.023(2) 0.046(3) 0.029(3) -0.014(3) -0.001(2) 0.003(3)
O6 0.023(2) 0.028(3) 0.027(3) 0.001(2) 0.0005(19) -0.001(2)
O5 0.029(2) 0.018(2) 0.026(3) 0.002(2) 0.004(2) 0.001(2)
O12 0.048(3) 0.028(3) 0.024(3) -0.003(2) 0.006(2) 0.006(3)
O15 0.023(2) 0.026(3) 0.046(3) 0.000(3) -0.003(3) -0.0003(19)
O17 0.025(2) 0.023(2) 0.028(3) 0.000(2) 0.002(2) 0.0003(19)
O19 0.022(2) 0.036(3) 0.035(3) -0.002(3) -0.007(2) 0.005(2)
O23 0.032(2) 0.030(3) 0.022(3) 0.004(2) 0.006(2) 0.006(3)
O11 0.033(2) 0.020(2) 0.032(3) 0.003(2) 0.000(3) 0.007(2)
O22 0.028(2) 0.030(3) 0.020(2) 0.001(2) 0.001(2) 0.001(2)
O24 0.022(2) 0.027(3) 0.028(3) 0.004(2) 0.001(2) -0.0004(19)
P1 0.0207(8) 0.0205(8) 0.0198(9) 0.0001(7) -0.0008(8) 0.0003(7)
O7 0.024(2) 0.029(3) 0.028(3) 0.007(2) 0.000(2) 0.004(2)
O1 0.024(2) 0.036(3) 0.035(3) -0.003(3) -0.002(2) 0.006(2)
Be1 0.024(4) 0.025(4) 0.027(5) -0.004(4) 0.009(4) -0.005(4)
Be2 0.021(4) 0.028(5) 0.020(4) 0.010(4) 0.002(3) 0.005(4)
Be3 0.025(4) 0.028(5) 0.025(5) 0.002(5) -0.003(4) -0.004(4)
Cs3 0.0294(2) 0.0291(2) 0.0318(2) -0.0009(2) 0.00221(19) -0.0020(2)
Cs4 0.0296(2) 0.0328(2) 0.0311(2) 0.0043(2) 0.0002(2) 0.0027(2)
O8 0.036(3) 0.025(2) 0.033(3) 0.002(2) 0.000(3) 0.000(2)
O3 0.043(3) 0.038(3) 0.029(3) -0.004(2) -0.011(2) 0.005(3)
Be4 0.014(4) 0.023(4) 0.028(5) 0.000(4) -0.009(4) 0.001(4)
Li1 0.023(5) 0.020(5) 0.023(6) 0.006(5) 0.001(5) -0.003(4)

loop_
_atom_type_symbol
_atom_type_description
_atom_type_scat_dispersion_real
_atom_type_scat_dispersion_imag
_atom_type_scat_source
Be Be 0.0005 0.0002 'International Tables Vol C Tables 4.2.6.8 and 6.1.1.4'
Cs Cs -0.3680 2.1192 'International Tables Vol C Tables 4.2.6.8 and 6.1.1.4'
Li Li -0.0003 0.0001 'International Tables Vol C Tables 4.2.6.8 and 6.1.1.4'
O O 0.0106 0.0060 'International Tables Vol C Tables 4.2.6.8 and 6.1.1.4'
P P 0.1023 0.0942 'International Tables Vol C Tables 4.2.6.8 and 6.1.1.4'

loop_
_geom_angle_atom_site_label_1
_geom_angle_atom_site_label_2
_geom_angle_atom_site_label_3
_geom_angle
_geom_angle_site_symmetry_1
_geom_angle_site_symmetry_3
_geom_angle_publ_flag
O13 Cs1 O14 138.22(11) . 3 ?
O13 Cs1 O9 43.18(11) . . ?
O13 Cs1 O5 82.37(10) . 4 ?
O13 Cs1 O12 71.17(11) . . ?
O13 Cs1 O15 79.62(11) . . ?
O14 Cs1 O13 67.56(14) . . ?
O14 Cs1 O14 73.66(15) . 3 ?
O14 Cs1 O9 107.24(14) . . ?
O14 Cs1 O4 146.24(13) . . ?
O14 Cs1 O4 120.46(14) . 4 ?
O14 Cs1 O5 125.20(12) . 4 ?
O14 Cs1 O12 41.72(12) . . ?
O14 Cs1 O15 42.85(11) . . ?
O14 Cs1 O7 85.76(12) . . ?
O9 Cs1 O14 148.14(10) . 3 ?
O9 Cs1 O5 71.81(10) . 4 ?
O4 Cs1 O13 117.74(11) 4 . ?
O4 Cs1 O13 127.93(12) . . ?
O4 Cs1 O14 79.51(12) . 3 ?
O4 Cs1 O14 94.81(11) 4 3 ?
O4 Cs1 O9 110.46(11) 4 . ?
O4 Cs1 O9 85.26(12) . . ?
O4 Cs1 O4 81.43(15) 4 . ?
O4 Cs1 O5 88.34(12) . 4 ?
O4 Cs1 O5 40.07(10) 4 4 ?
O4 Cs1 O12 109.44(12) . . ?
O4 Cs1 O12 158.22(13) 4 . ?
O4 Cs1 O15 78.22(13) 4 . ?
O4 Cs1 O15 151.53(11) . . ?
O4 Cs1 O7 149.27(14) 4 . ?
O4 Cs1 O7 68.09(13) . . ?
O5 Cs1 O13 84.46(12) . . ?
O5 Cs1 O14 134.77(10) 4 3 ?
O5 Cs1 O14 117.80(11) . 3 ?
O5 Cs1 O14 139.25(13) . . ?
O5 Cs1 O9 41.56(11) . . ?
O5 Cs1 O4 98.36(13) . 4 ?
O5 Cs1 O4 43.70(12) . . ?
O5 Cs1 O5 76.51(13) . 4 ?
O5 Cs1 O12 102.41(12) . . ?
O5 Cs1 O15 159.62(11) . . ?
O5 Cs1 O7 62.25(11) . . ?
O12 Cs1 O14 69.72(11) . 3 ?
O12 Cs1 O9 89.66(11) . . ?
O12 Cs1 O5 153.45(11) . 4 ?
O15 Cs1 O13 160.95(14) 3 . ?
O15 Cs1 O14 82.57(10) . 3 ?
O15 Cs1 O14 100.31(15) 3 . ?
O15 Cs1 O14 40.82(10) 3 3 ?
O15 Cs1 O9 120.49(11) . . ?
O15 Cs1 O9 152.37(13) 3 . ?
O15 Cs1 O4 70.36(14) 3 . ?
O15 Cs1 O4 54.48(12) 3 4 ?
O15 Cs1 O5 88.77(10) . 4 ?
O15 Cs1 O5 113.02(14) 3 . ?
O15 Cs1 O5 94.05(10) 3 4 ?
O15 Cs1 O12 110.22(12) 3 . ?
O15 Cs1 O12 84.45(11) . . ?
O15 Cs1 O15 81.61(15) 3 . ?
O15 Cs1 O7 108.78(12) 3 . ?
O7 Cs1 O13 85.63(11) . . ?
O7 Cs1 O14 76.44(11) . 3 ?
O7 Cs1 O9 71.93(11) . . ?
O7 Cs1 O5 137.93(11) . 4 ?
O7 Cs1 O12 44.04(11) . . ?
O7 Cs1 O15 128.33(11) . . ?
O14 P4 Cs1 42.98(19) . . ?
O14 P4 Cs4 169.9(2) . 4_455 ?
O14 P4 Cs4 94.0(2) . 1_554 ?
O21 P4 Cs1 119.3(2) . . ?
O21 P4 O14 108.2(3) . . ?
O21 P4 O20 108.6(3) . . ?
O21 P4 O12 116.3(3) . . ?
O21 P4 Cs4 68.20(19) . 4_455 ?
O21 P4 Cs4 65.6(2) . 1_554 ?
O20 P4 Cs1 129.53(19) . . ?
O20 P4 O14 108.7(3) . . ?
O20 P4 O12 113.5(3) . . ?
O20 P4 Cs4 65.00(18) . 4_455 ?
O20 P4 Cs4 53.1(2) . 1_554 ?
O12 P4 Cs1 58.5(2) . . ?
O12 P4 O14 100.9(3) . . ?
O12 P4 Cs4 163.0(2) . 1_554 ?
O12 P4 Cs4 89.0(2) . 4_455 ?
Cs4 P4 Cs1 136.99(4) 1_554 . ?
Cs4 P4 Cs1 147.13(5) 4_455 . ?
Cs4 P4 Cs4 75.88(3) 4_455 1_554 ?
O10 P3 Cs1 115.0(2) . . ?
O10 P3 O5 107.0(3) . . ?
O10 P3 Cs3 65.6(2) . 3_546 ?
O10 P3 Cs3 74.76(19) . . ?
O9 P3 Cs1 61.0(2) . . ?
O9 P3 O10 115.3(3) . . ?
O9 P3 O6 114.0(3) . . ?
O9 P3 O5 102.1(3) . . ?
O9 P3 Cs3 82.9(2) . . ?
O9 P3 Cs3 158.5(2) . 3_546 ?
O6 P3 Cs1 131.03(19) . . ?
O6 P3 O10 110.3(3) . . ?
O6 P3 O5 107.2(3) . . ?
O6 P3 Cs3 51.09(18) . 3_546 ?
O6 P3 Cs3 66.0(2) . . ?
O5 P3 Cs1 42.16(18) . . ?
O5 P3 Cs3 173.03(19) . . ?
O5 P3 Cs3 97.78(19) . 3_546 ?
Cs3 P3 Cs1 143.55(5) . . ?
Cs3 P3 Cs1 139.76(5) 3_546 . ?
Cs3 P3 Cs3 76.69(4) . 3_546 ?
Cs1 P2 Cs1 74.35(4) 4 . ?
Cs1 P2 Cs4 147.09(5) . . ?
Cs1 P2 Cs4 138.21(5) 4 . ?
O4 P2 Cs1 62.6(2) . 4 ?
O4 P2 Cs1 59.0(2) . . ?
O4 P2 O2 108.9(3) . . ?
O4 P2 O5 103.1(3) . . ?
O4 P2 Cs4 123.9(2) . . ?
O4 P2 O3 121.7(3) . . ?
O2 P2 Cs1 169.9(2) . 4 ?
O2 P2 Cs1 96.83(19) . . ?
O2 P2 O5 105.0(3) . . ?
O2 P2 Cs4 50.29(18) . . ?
O5 P2 Cs1 73.25(17) . 4 ?
O5 P2 Cs1 50.02(18) . . ?
O5 P2 Cs4 130.93(18) . . ?
O3 P2 Cs1 154.9(2) . . ?
O3 P2 Cs1 84.2(2) . 4 ?
O3 P2 O2 105.5(3) . . ?
O3 P2 O5 111.6(3) . . ?
O3 P2 Cs4 56.5(2) . . ?
Cs2 P7 Cs2 68.52(3) 3_545 . ?
O23 P7 Cs2 68.39(19) . . ?
O23 P7 Cs2 126.6(2) . 3_545 ?
O23 P7 O24 110.0(3) . . ?
O23 P7 Cs3 60.33(18) . 2_444 ?
O23 P7 Cs4 64.2(2) . 4_455 ?
O11 P7 Cs2 55.79(18) 3_545 3_545 ?
O11 P7 Cs2 108.3(2) 3_545 . ?
O11 P7 O23 112.6(3) 3_545 . ?
O11 P7 O22 110.1(3) 3_545 . ?
O11 P7 O24 107.2(3) 3_545 . ?
O11 P7 Cs3 85.64(18) 3_545 2_444 ?
O11 P7 Cs4 157.8(2) 3_545 4_455 ?
O22 P7 Cs2 140.21(19) . . ?
O22 P7 Cs2 128.5(2) . 3_545 ?
O22 P7 O23 104.9(3) . . ?
O22 P7 O24 112.1(3) . . ?
O22 P7 Cs3 65.04(18) . 2_444 ?
O22 P7 Cs4 53.80(18) . 4_455 ?
O24 P7 Cs2 51.45(17) . 3_545 ?
O24 P7 Cs2 45.1(2) . . ?
O24 P7 Cs3 166.65(19) . 2_444 ?
O24 P7 Cs4 93.93(17) . 4_455 ?
Cs3 P7 Cs2 128.18(5) 2_444 . ?
Cs3 P7 Cs2 141.15(5) 2_444 3_545 ?
Cs3 P7 Cs4 73.78(3) 2_444 4_455 ?
Cs4 P7 Cs2 145.04(5) 4_455 3_545 ?
Cs4 P7 Cs2 91.13(4) 4_455 . ?
Cs1 P5 Cs1 75.02(4) . 3 ?
Cs1 P5 Cs3 141.86(5) 3 3_545 ?
Cs1 P5 Cs3 142.91(5) . 3_545 ?
Cs1 P5 Cs4 133.63(5) . 1_554 ?
Cs1 P5 Cs4 91.55(4) 3 1_554 ?
O14 P5 Cs1 72.1(2) . 3 ?
O14 P5 Cs1 53.99(18) . . ?
O14 P5 Cs3 127.5(2) . 3_545 ?
O14 P5 Cs4 79.65(18) . 1_554 ?
O14 P5 Li1 127.6(3) . 4_554 ?
O16 P5 Cs1 76.9(2) . . ?
O16 P5 Cs1 147.8(2) . 3 ?
O16 P5 O14 103.3(3) . . ?
O16 P5 Cs3 66.7(2) . 3_545 ?
O16 P5 Cs4 119.5(2) . 1_554 ?
O16 P5 Li1 123.4(3) . 4_554 ?
O18 P5 Cs1 164.9(2) . . ?
O18 P5 Cs1 101.6(2) . 3 ?
O18 P5 O14 111.0(3) . . ?
O18 P5 O16 109.5(3) . . ?
O18 P5 O15 121.1(3) . . ?
O18 P5 Cs3 43.4(2) . 3_545 ?
O18 P5 Cs4 31.3(2) . 1_554 ?
O18 P5 Li1 35.5(3) . 4_554 ?
O15 P5 Cs1 47.80(17) . 3 ?
O15 P5 Cs1 67.8(2) . . ?
O15 P5 O14 104.2(3) . . ?
O15 P5 O16 106.3(3) . . ?
O15 P5 Cs3 128.3(2) . 3_545 ?
O15 P5 Cs4 132.0(2) . 1_554 ?
O15 P5 Li1 85.7(3) . 4_554 ?
Cs3 P5 Cs4 65.26(3) 3_545 1_554 ?
Li1 P5 Cs1 78.8(2) 4_554 3 ?
Li1 P5 Cs1 151.1(2) 4_554 . ?
Li1 P5 Cs3 63.4(2) 4_554 3_545 ?
Li1 P5 Cs4 58.3(2) 4_554 1_554 ?
Cs2 O13 Cs1 92.80(13) . . ?
P6 O13 Cs1 113.6(3) . . ?
P6 O13 Cs2 110.7(2) . . ?
P6 O13 Be3 136.6(5) . 4 ?
Be3 O13 Cs1 91.3(4) 4 . ?
Be3 O13 Cs2 102.5(4) 4 . ?
Cs1 O14 Cs1 85.65(12) . 3 ?
P4 O14 Cs1 112.6(3) . 3 ?
P4 O14 Cs1 116.4(2) . . ?
P4 O14 P5 139.4(3) . . ?
P5 O14 Cs1 83.5(2) . 3 ?
P5 O14 Cs1 101.2(2) . . ?
O13 Cs2 O9 46.33(11) . . ?
O13 Cs2 O12 76.99(14) . . ?
O13 Cs2 O19 68.49(12) . 3_545 ?
O13 Cs2 O19 42.93(11) . . ?
O13 Cs2 O11 115.35(12) . 4_455 ?
O13 Cs2 O11 152.35(13) . . ?
O13 Cs2 O24 87.61(12) . . ?
O13 Cs2 O7 90.50(12) . . ?
O13 Cs2 O8 111.97(13) . . ?
O13 Cs2 O8 150.49(13) . 4_455 ?
O9 Cs2 O19 89.17(10) . . ?
O9 Cs2 O19 67.72(11) . 3_545 ?
O9 Cs2 O11 71.77(11) . 4_455 ?
O12 Cs2 O9 96.19(12) . . ?
O12 Cs2 O19 143.77(12) . 3_545 ?
O12 Cs2 O19 68.63(12) . . ?
O12 Cs2 O11 134.51(12) . 4_455 ?
O19 Cs2 O19 78.55(15) 3_545 . ?
O11 Cs2 O9 144.86(12) . . ?
O11 Cs2 O12 115.27(12) . . ?
O11 Cs2 O19 150.15(11) 4_455 . ?
O11 Cs2 O19 92.27(10) . 3_545 ?
O11 Cs2 O19 115.83(12) . . ?
O11 Cs2 O19 73.08(12) 4_455 3_545 ?
O11 Cs2 O11 74.89(14) . 4_455 ?
O11 Cs2 O24 73.44(12) . . ?
O11 Cs2 O7 116.01(11) . . ?
O11 Cs2 O8 93.58(13) . . ?
O11 Cs2 O8 46.58(11) . 4_455 ?
O24 Cs2 O13 110.73(13) 3_545 . ?
O24 Cs2 O9 111.16(12) 3_545 . ?
O24 Cs2 O9 133.61(11) . . ?
O24 Cs2 O12 148.61(13) 3_545 . ?
O24 Cs2 O12 74.04(12) . . ?
O24 Cs2 O19 93.45(12) . 3_545 ?
O24 Cs2 O19 44.70(10) . . ?
O24 Cs2 O19 46.83(10) 3_545 3_545 ?
O24 Cs2 O19 95.80(12) 3_545 . ?
O24 Cs2 O11 144.93(10) . 4_455 ?
O24 Cs2 O11 45.82(11) 3_545 . ?
O24 Cs2 O11 71.33(12) 3_545 4_455 ?
O24 Cs2 O24 75.91(14) 3_545 . ?
O24 Cs2 O7 155.74(12) 3_545 . ?
O24 Cs2 O7 118.05(11) . . ?
O24 Cs2 O8 92.39(11) 3_545 4_455 ?
O24 Cs2 O8 113.88(12) 3_545 . ?
O7 Cs2 O9 74.68(11) . . ?
O7 Cs2 O12 45.55(11) . . ?
O7 Cs2 O19 108.00(12) . . ?
O7 Cs2 O19 141.80(11) . 3_545 ?
O7 Cs2 O11 89.32(11) . 4_455 ?
O8 Cs2 O9 141.52(12) 4_455 . ?
O8 Cs2 O9 70.61(12) . . ?
O8 Cs2 O12 73.84(12) 4_455 . ?
O8 Cs2 O12 89.05(12) . . ?
O8 Cs2 O19 113.43(12) . 3_545 ?
O8 Cs2 O19 119.26(11) 4_455 . ?
O8 Cs2 O19 148.36(11) . . ?
O8 Cs2 O19 138.59(11) 4_455 3_545 ?
O8 Cs2 O11 88.78(11) 4_455 4_455 ?
O8 Cs2 O11 45.46(11) . 4_455 ?
O8 Cs2 O24 150.84(11) . . ?
O8 Cs2 O24 80.31(11) 4_455 . ?
O8 Cs2 O7 44.22(12) . . ?
O8 Cs2 O7 72.15(11) 4_455 . ?
O8 Cs2 O8 72.12(15) . 4_455 ?
O13 P6 Cs2 48.38(17) . . ?
O13 P6 O16 105.3(3) . . ?
O13 P6 Cs3 97.27(17) . 2_544 ?
O13 P6 Cs3 173.8(2) . 3_545 ?
Cs2 P6 Cs3 145.53(5) . 2_544 ?
O16 P6 Cs2 123.2(2) . . ?
O16 P6 Cs3 61.13(17) . 2_544 ?
O16 P6 Cs3 69.2(2) . 3_545 ?
O17 P6 O13 113.3(3) . . ?
O17 P6 Cs2 133.9(2) . . ?
O17 P6 O16 101.5(3) . . ?
O17 P6 Cs3 48.73(17) . 2_544 ?
O17 P6 Cs3 66.2(2) . 3_545 ?
O19 P6 O13 111.9(3) . . ?
O19 P6 Cs2 63.6(2) . . ?
O19 P6 O16 108.8(3) . . ?
O19 P6 O17 114.9(3) . . ?
O19 P6 Cs3 73.2(2) . 3_545 ?
O19 P6 Cs3 150.8(2) . 2_544 ?
Cs3 P6 Cs2 136.77(4) 3_545 . ?
Cs3 P6 Cs3 77.70(3) 3_545 2_544 ?
P5 O16 Cs1 78.9(2) . . ?
P5 O16 P6 140.5(3) . . ?
P5 O16 Cs3 124.2(2) . 2_544 ?
P5 O16 Cs3 90.0(2) . 3_545 ?
P6 O16 Cs1 97.7(3) . . ?
P6 O16 Cs3 94.94(19) . 2_544 ?
P6 O16 Cs3 86.4(2) . 3_545 ?
Cs3 O16 Cs1 166.84(14) 3_545 . ?
Cs3 O16 Cs1 104.58(14) 2_544 . ?
Cs3 O16 Cs3 87.44(12) 2_544 3_545 ?
P4 O21 Be1 155.4(5) . 3 ?
P4 O21 Cs4 88.0(2) . 4_455 ?
P4 O21 Cs4 91.7(2) . 1_554 ?
Be1 O21 Cs4 112.1(5) 3 1_554 ?
Be1 O21 Cs4 100.2(4) 3 4_455 ?
Cs4 O21 Cs4 83.93(11) 4_455 1_554 ?
P4 O20 Cs4 104.7(2) . 1_554 ?
P4 O20 Cs4 91.00(19) . 4_455 ?
P4 O20 Be4 143.4(5) . . ?
Cs4 O20 Cs4 90.51(12) 1_554 4_455 ?
Be4 O20 Cs4 101.2(4) . 1_554 ?
Be4 O20 Cs4 114.3(4) . 4_455 ?
P3 O10 Cs1 103.6(2) . 4 ?
P3 O10 Be3 150.6(5) . . ?
P3 O10 Cs3 81.07(19) . . ?
P3 O10 Cs3 91.4(2) . 3_546 ?
Be3 O10 Cs1 79.5(4) . 4 ?
Be3 O10 Cs3 93.7(4) . . ?
Be3 O10 Cs3 116.7(5) . 3_546 ?
Cs3 O10 Cs1 102.98(12) 3_546 4 ?
Cs3 O10 Cs1 172.70(13) . 4 ?
Cs3 O10 Cs3 82.36(10) 3_546 . ?
Cs1 O9 Cs3 170.35(15) . . ?
P3 O9 Cs1 97.7(2) . . ?
P3 O9 Cs2 118.6(2) . . ?
P3 O9 Be3 147.4(4) . 4 ?
P3 O9 Cs3 73.9(2) . . ?
Cs2 O9 Cs1 86.17(11) . . ?
Cs2 O9 Cs3 101.90(12) . . ?
Be3 O9 Cs1 86.1(4) 4 . ?
Be3 O9 Cs2 93.9(4) 4 . ?
Be3 O9 Cs3 98.5(4) 4 . ?
Cs1 O4 Cs1 86.87(13) 4 . ?
P2 O4 Cs1 98.9(3) . . ?
P2 O4 Cs1 94.4(3) . 4 ?
P2 O4 Li1 147.0(5) . 2 ?
Li1 O4 Cs1 96.3(4) 2 4 ?
Li1 O4 Cs1 112.7(5) 2 . ?
P5 O18 Cs3 117.5(3) . 3_545 ?
P5 O18 Cs4 134.4(3) . 1_554 ?
P5 O18 Li1 119.4(5) . 4_554 ?
Cs3 O18 Cs4 92.01(14) 3_545 1_554 ?
Li1 O18 Cs3 92.9(4) 4_554 3_545 ?
Li1 O18 Cs4 90.5(4) 4_554 1_554 ?
P2 O2 P1 139.2(3) . . ?
P2 O2 Cs4 111.5(3) . 3_556 ?
P2 O2 Cs4 107.3(2) . . ?
P1 O2 Cs4 90.2(2) . 3_556 ?
P1 O2 Cs4 107.1(2) . . ?
Cs4 O2 Cs4 89.16(12) . 3_556 ?
P3 O6 Be2 142.9(5) . 4_455 ?
P3 O6 Cs3 107.1(2) . 3_546 ?
P3 O6 Cs3 89.6(2) . . ?
Be2 O6 Cs3 103.1(4) 4_455 3_546 ?
Be2 O6 Cs3 110.4(4) 4_455 . ?
Cs3 O6 Cs3 92.06(12) 3_546 . ?
Cs1 O5 Cs1 86.06(10) . 4 ?
P3 O5 Cs1 117.3(2) . . ?
P3 O5 Cs1 108.1(2) . 4 ?
P2 O5 Cs1 81.80(18) . 4 ?
P2 O5 Cs1 106.5(2) . . ?
P2 O5 P3 135.4(3) . . ?
P4 O12 Cs1 100.2(2) . . ?
P4 O12 Cs2 120.6(3) . . ?
P4 O12 Be1 143.3(5) . . ?
Cs2 O12 Cs1 87.94(12) . . ?
Be1 O12 Cs1 89.5(4) . . ?
Be1 O12 Cs2 94.9(4) . . ?
Cs1 O15 Cs1 89.94(13) 3 . ?
P5 O15 Cs1 111.4(2) . 3 ?
P5 O15 Cs1 89.2(2) . . ?
P5 O15 Li1 141.0(5) . . ?
Li1 O15 Cs1 105.2(4) . 3 ?
Li1 O15 Cs1 104.0(4) . . ?
P6 O17 Be3 135.9(5) . 2_544 ?
P6 O17 Cs3 91.2(2) . 3_545 ?
P6 O17 Cs3 110.5(2) . 2_544 ?
Be3 O17 Cs3 108.3(4) 2_544 2_544 ?
Be3 O17 Cs3 106.4(5) 2_544 3_545 ?
Cs3 O17 Cs3 93.76(12) 2_544 3_545 ?
Cs2 O19 Cs2 80.68(11) 3_545 . ?
Cs2 O19 Cs3 100.92(13) 3_545 3_545 ?
Cs2 O19 Cs3 178.34(16) . 3_545 ?
P6 O19 Cs2 94.4(2) . . ?
P6 O19 Cs2 116.1(3) . 3_545 ?
P6 O19 Cs3 84.5(2) . 3_545 ?
P6 O19 Be4 158.5(5) . . ?
Be4 O19 Cs2 89.2(4) . . ?
Be4 O19 Cs2 85.3(3) . 3_545 ?
Be4 O19 Cs3 91.3(4) . 3_545 ?
P7 O23 Be2 145.9(5) . . ?
P7 O23 Cs3 95.4(2) . 2_444 ?
P7 O23 Cs4 91.8(2) . 4_455 ?
Be2 O23 Cs3 102.4(3) . 2_444 ?
Be2 O23 Cs4 118.3(4) . 4_455 ?
Cs3 O23 Cs4 85.17(11) 2_444 4_455 ?
P7 O11 Cs2 119.6(3) 3_545 4_455 ?
P7 O11 Cs2 101.3(2) 3_545 . ?
P7 O11 Be2 143.6(5) 3_545 . ?
Cs2 O11 Cs2 88.17(12) . 4_455 ?
Be2 O11 Cs2 93.9(4) . 4_455 ?
Be2 O11 Cs2 93.0(4) . . ?
P7 O22 Cs3 90.6(2) . 2_444 ?
P7 O22 Cs4 102.9(2) . 4_455 ?
P7 O22 Be4 145.0(5) . 4_454 ?
Cs4 O22 Cs3 87.56(11) 4_455 2_444 ?
Be4 O22 Cs3 109.8(4) 4_454 2_444 ?
Be4 O22 Cs4 106.0(4) 4_454 4_455 ?
P7 O24 Cs2 105.6(2) . 3_545 ?
P7 O24 Cs2 115.8(2) . . ?
P7 O24 Be4 135.5(4) . . ?
Cs2 O24 Cs2 89.90(12) 3_545 . ?
Be4 O24 Cs2 100.4(4) . 3_545 ?
Be4 O24 Cs2 99.5(4) . . ?
Cs2 P1 Cs2 68.96(3) . 4_455 ?
Cs2 P1 Cs4 141.90(5) . . ?
Cs2 P1 Cs4 143.80(5) . 3_556 ?
O2 P1 Cs2 129.31(19) . . ?
O2 P1 Cs2 132.1(2) . 4_455 ?
O2 P1 Cs4 50.26(18) . . ?
O2 P1 Cs4 65.8(2) . 3_556 ?
O7 P1 Cs2 116.7(2) . 4_455 ?
O7 P1 Cs2 57.9(2) . . ?
O7 P1 O2 108.4(3) . . ?
O7 P1 Cs4 86.9(2) . 3_556 ?
O7 P1 Cs4 155.8(2) . . ?
O1 P1 Cs2 129.4(2) . . ?
O1 P1 Cs2 75.69(18) . 4_455 ?
O1 P1 O2 101.2(3) . . ?
O1 P1 O7 113.4(3) . . ?
O1 P1 Cs4 54.02(18) . 3_556 ?
O1 P1 Cs4 67.3(2) . . ?
Cs4 P1 Cs2 129.71(5) 3_556 4_455 ?
Cs4 P1 Cs2 87.25(4) . 4_455 ?
Cs4 P1 Cs4 74.23(3) 3_556 . ?
O8 P1 Cs2 54.2(2) . . ?
O8 P1 Cs2 42.74(19) . 4_455 ?
O8 P1 O2 106.2(3) . . ?
O8 P1 O7 111.4(3) . . ?
O8 P1 O1 115.2(3) . . ?
O8 P1 Cs4 88.0(2) . . ?
O8 P1 Cs4 161.7(2) . 3_556 ?
Cs2 O7 Cs1 91.03(12) . . ?
P1 O7 Cs1 128.0(2) . . ?
P1 O7 Cs2 99.6(2) . . ?
P1 O7 Be1 133.9(4) . . ?
Be1 O7 Cs1 95.0(4) . . ?
Be1 O7 Cs2 94.5(4) . . ?
P1 O1 Be1 146.9(5) . 4_455 ?
P1 O1 Cs4 104.3(2) . 3_556 ?
P1 O1 Cs4 90.6(2) . . ?
Be1 O1 Cs4 106.8(5) 4_455 . ?
Be1 O1 Cs4 104.6(4) 4_455 3_556 ?
Cs4 O1 Cs4 86.53(11) 3_556 . ?
Cs1 Be1 Cs4 142.1(2) . 2_454 ?
Cs2 Be1 Cs1 76.64(17) . . ?
Cs2 Be1 Cs4 141.2(2) . 2_454 ?
O21 Be1 Cs1 85.5(4) 3 . ?
O21 Be1 Cs2 162.1(5) 3 . ?
O21 Be1 O7 110.5(6) 3 . ?
O21 Be1 O1 108.9(6) 3 4_455 ?
O21 Be1 Cs4 56.6(3) 3 2_454 ?
O12 Be1 Cs1 65.9(3) . . ?
O12 Be1 Cs2 60.4(3) . . ?
O12 Be1 O21 112.3(6) . 3 ?
O12 Be1 O7 105.2(6) . . ?
O12 Be1 O1 108.9(6) . 4_455 ?
O12 Be1 Cs4 124.2(5) . 2_454 ?
O7 Be1 Cs1 59.9(3) . . ?
O7 Be1 Cs2 60.2(3) . . ?
O7 Be1 Cs4 130.5(5) . 2_454 ?
O1 Be1 Cs1 165.4(5) 4_455 . ?
O1 Be1 Cs2 88.9(4) 4_455 . ?
O1 Be1 O7 111.1(6) 4_455 . ?
O1 Be1 Cs4 52.4(3) 4_455 2_454 ?
Cs2 Be2 Cs2 75.38(16) . 4_455 ?
Cs2 Be2 Cs3 141.0(3) . 2_444 ?
Cs2 Be2 Cs3 143.6(2) 4_455 2_444 ?
Cs2 Be2 Cs3 87.04(18) 4_455 4_455 ?
Cs2 Be2 Cs3 127.3(3) . 4_455 ?
O6 Be2 Cs2 91.3(4) 4_455 4_455 ?
O6 Be2 Cs2 166.5(5) 4_455 . ?
O6 Be2 Cs3 52.3(3) 4_455 2_444 ?
O6 Be2 Cs3 48.0(3) 4_455 4_455 ?
O6 Be2 O8 110.1(6) 4_455 4_455 ?
O23 Be2 Cs2 87.4(4) . . ?
O23 Be2 Cs2 161.8(5) . 4_455 ?
O23 Be2 O6 106.1(5) . 4_455 ?
O23 Be2 O11 114.8(6) . . ?
O23 Be2 Cs3 108.3(5) . 4_455 ?
O23 Be2 Cs3 53.8(3) . 2_444 ?
O23 Be2 O8 111.6(6) . 4_455 ?
O11 Be2 Cs2 61.0(3) . . ?
O11 Be2 Cs2 61.6(3) . 4_455 ?
O11 Be2 O6 110.8(6) . 4_455 ?
O11 Be2 Cs3 66.9(3) . 4_455 ?
O11 Be2 Cs3 127.6(5) . 2_444 ?
O11 Be2 O8 103.6(5) . 4_455 ?
Cs3 Be2 Cs3 70.42(15) 2_444 4_455 ?
O8 Be2 Cs2 55.9(3) 4_455 4_455 ?
O8 Be2 Cs2 64.5(3) 4_455 . ?
O8 Be2 Cs3 128.7(5) 4_455 2_444 ?
O8 Be2 Cs3 139.0(4) 4_455 4_455 ?
Cs1 Be3 Cs2 76.53(16) 4 4 ?
Cs1 Be3 Cs3 137.9(2) 4 . ?
O13 Be3 Cs1 63.2(3) 4 4 ?
O13 Be3 Cs2 52.8(3) 4 4 ?
O13 Be3 Cs3 132.3(5) 4 . ?
Cs2 Be3 Cs3 145.5(3) 4 . ?
O10 Be3 Cs1 75.8(4) . 4 ?
O10 Be3 O13 109.6(6) . 4 ?
O10 Be3 Cs2 152.0(5) . 4 ?
O10 Be3 Cs3 62.2(3) . . ?
O9 Be3 Cs1 68.8(4) 4 4 ?
O9 Be3 O13 103.8(5) 4 4 ?
O9 Be3 Cs2 61.2(3) 4 4 ?
O9 Be3 O10 111.4(6) 4 . ?
O9 Be3 Cs3 123.3(5) 4 . ?
O17 Be3 Cs1 172.6(5) 2_545 4 ?
O17 Be3 O13 110.9(6) 2_545 4 ?
O17 Be3 Cs2 96.4(4) 2_545 4 ?
O17 Be3 O10 111.1(6) 2_545 . ?
O17 Be3 O9 109.7(7) 2_545 4 ?
O17 Be3 Cs3 49.2(3) 2_545 . ?
O16 Cs3 P3 110.54(8) 2_545 . ?
O16 Cs3 O10 88.49(10) 2_545 . ?
O16 Cs3 O10 66.48(12) 2_545 3_546 ?
O16 Cs3 O17 87.67(12) 2_545 3_545 ?
O10 Cs3 P3 24.17(7) . . ?
O10 Cs3 P3 96.41(8) 3_546 . ?
O10 Cs3 O10 78.40(13) 3_546 . ?
O10 Cs3 O17 71.55(11) . 3_545 ?
O10 Cs3 O17 140.71(10) 3_546 3_545 ?
O18 Cs3 P3 143.44(10) 3_545 . ?
O18 Cs3 O16 77.59(12) 3_545 2_545 ?
O18 Cs3 O10 118.67(12) 3_545 3_546 ?
O18 Cs3 O10 149.66(12) 3_545 . ?
O18 Cs3 O6 115.87(13) 3_545 3_546 ?
O18 Cs3 O6 147.36(12) 3_545 . ?
O18 Cs3 O17 114.28(13) 3_545 2_545 ?
O18 Cs3 O17 80.96(12) 3_545 3_545 ?
O18 Cs3 O23 92.42(13) 3_545 2_445 ?
O18 Cs3 O22 68.78(12) 3_545 2_445 ?
O18 Cs3 O3 57.32(13) 3_545 3_546 ?
O6 Cs3 P3 24.40(8) . . ?
O6 Cs3 P3 96.37(10) 3_546 . ?
O6 Cs3 O16 106.73(13) 3_546 2_545 ?
O6 Cs3 O16 129.91(10) . 2_545 ?
O6 Cs3 O10 41.95(10) . . ?
O6 Cs3 O10 43.02(10) 3_546 3_546 ?
O6 Cs3 O10 91.40(11) . 3_546 ?
O6 Cs3 O10 93.84(12) 3_546 . ?
O6 Cs3 O6 76.60(14) 3_546 . ?
O6 Cs3 O17 82.97(10) . 3_545 ?
O6 Cs3 O17 159.49(12) 3_546 3_545 ?
O6 Cs3 O17 106.12(13) 3_546 2_545 ?
O6 Cs3 O23 48.26(11) 3_546 2_445 ?
O6 Cs3 O22 91.36(11) 3_546 2_445 ?
O6 Cs3 O22 81.42(11) . 2_445 ?
O6 Cs3 O3 64.38(13) 3_546 3_546 ?
O17 Cs3 P3 68.83(8) 2_545 . ?
O17 Cs3 P3 64.38(8) 3_545 . ?
O17 Cs3 O16 42.08(10) 2_545 2_545 ?
O17 Cs3 O10 46.44(10) 2_545 . ?
O17 Cs3 O10 66.35(12) 2_545 3_546 ?
O17 Cs3 O6 88.23(11) 2_545 . ?
O17 Cs3 O17 74.61(14) 2_545 3_545 ?
O17 Cs3 O23 150.79(13) 2_545 2_445 ?
O17 Cs3 O22 157.08(12) 2_545 2_445 ?
O23 Cs3 P3 97.17(10) 2_445 . ?
O23 Cs3 O16 145.55(13) 2_445 2_545 ?
O23 Cs3 O10 91.09(11) 2_445 3_546 ?
O23 Cs3 O10 113.27(12) 2_445 . ?
O23 Cs3 O6 73.38(12) 2_445 . ?
O23 Cs3 O17 123.66(11) 2_445 3_545 ?
O23 Cs3 O22 43.12(11) 2_445 2_445 ?
O22 Cs3 P3 95.05(8) 2_445 . ?
O22 Cs3 O16 146.19(11) 2_445 2_545 ?
O22 Cs3 O10 133.88(11) 2_445 3_546 ?
O22 Cs3 O10 119.19(11) 2_445 . ?
O22 Cs3 O17 83.83(11) 2_445 3_545 ?
O3 Cs3 P3 159.17(10) 3_546 . ?
O3 Cs3 O16 70.50(12) 3_546 2_545 ?
O3 Cs3 O10 141.99(13) 3_546 . ?
O3 Cs3 O10 64.36(12) 3_546 3_546 ?
O3 Cs3 O6 140.54(12) 3_546 . ?
O3 Cs3 O17 107.38(12) 3_546 2_545 ?
O3 Cs3 O17 135.65(12) 3_546 3_545 ?
O3 Cs3 O23 76.34(13) 3_546 2_445 ?
O3 Cs3 O22 93.39(12) 3_546 2_445 ?
O21 Cs4 O21 80.02(13) 4_455 1_556 ?
O21 Cs4 O2 75.97(11) 1_556 3_556 ?
O21 Cs4 O2 85.98(10) 4_455 3_556 ?
O21 Cs4 O1 145.72(10) 1_556 . ?
O21 Cs4 O1 70.01(11) 4_455 . ?
O20 Cs4 O21 94.91(12) 1_556 4_455 ?
O20 Cs4 O21 42.33(10) 1_556 1_556 ?
O20 Cs4 O21 41.98(10) 4_455 4_455 ?
O20 Cs4 O21 90.65(12) 4_455 1_556 ?
O20 Cs4 O20 75.86(14) 1_556 4_455 ?
O20 Cs4 O2 153.24(12) 1_556 . ?
O20 Cs4 O2 116.45(11) 1_556 3_556 ?
O20 Cs4 O2 127.94(11) 4_455 3_556 ?
O20 Cs4 O23 91.87(12) 1_556 4_455 ?
O20 Cs4 O23 75.72(11) 4_455 4_455 ?
O20 Cs4 O1 106.68(12) 1_556 3_556 ?
O20 Cs4 O1 78.26(11) 4_455 . ?
O20 Cs4 O1 153.11(11) 1_556 . ?
O20 Cs4 O3 145.08(12) 4_455 . ?
O20 Cs4 O3 114.89(12) 1_556 . ?
O18 Cs4 O21 150.49(13) 1_556 4_455 ?
O18 Cs4 O21 70.47(12) 1_556 1_556 ?
O18 Cs4 O20 63.33(12) 1_556 1_556 ?
O18 Cs4 O20 136.04(12) 1_556 4_455 ?
O18 Cs4 O2 97.60(12) 1_556 . ?
O18 Cs4 O2 86.67(12) 1_556 3_556 ?
O18 Cs4 O23 89.40(12) 1_556 4_455 ?
O18 Cs4 O1 137.67(12) 1_556 . ?
O18 Cs4 O1 118.12(12) 1_556 3_556 ?
O18 Cs4 O3 54.57(12) 1_556 . ?
O2 Cs4 O21 108.81(12) . 4_455 ?
O2 Cs4 O21 152.25(12) . 1_556 ?
O2 Cs4 O20 113.75(12) . 4_455 ?
O2 Cs4 O2 78.44(14) . 3_556 ?
O2 Cs4 O23 68.13(13) . 4_455 ?
O2 Cs4 O1 85.48(10) 3_556 . ?
O2 Cs4 O1 98.82(13) . 3_556 ?
O2 Cs4 O1 40.10(10) . . ?
O2 Cs4 O3 43.04(11) . . ?
O23 Cs4 O21 134.18(11) 4_455 1_556 ?
O23 Cs4 O21 112.22(11) 4_455 4_455 ?
O23 Cs4 O2 145.49(11) 4_455 3_556 ?
O23 Cs4 O1 74.66(11) 4_455 . ?
O23 Cs4 O3 70.97(12) 4_455 . ?
O22 Cs4 O21 109.55(11) 4_455 4_455 ?
O22 Cs4 O21 90.69(12) 4_455 1_556 ?
O22 Cs4 O20 68.91(12) 4_455 4_455 ?
O22 Cs4 O20 48.36(12) 4_455 1_556 ?
O22 Cs4 O18 71.93(12) 4_455 1_556 ?
O22 Cs4 O2 157.72(11) 4_455 3_556 ?
O22 Cs4 O2 109.80(13) 4_455 . ?
O22 Cs4 O23 43.51(11) 4_455 4_455 ?
O22 Cs4 O1 148.41(12) 4_455 3_556 ?
O22 Cs4 O1 114.43(11) 4_455 . ?
O22 Cs4 O3 93.01(13) 4_455 . ?
O1 Cs4 O21 67.79(12) 3_556 1_556 ?
O1 Cs4 O21 46.13(10) 3_556 4_455 ?
O1 Cs4 O20 87.77(11) 3_556 4_455 ?
O1 Cs4 O2 40.43(10) 3_556 3_556 ?
O1 Cs4 O23 151.47(12) 3_556 4_455 ?
O1 Cs4 O1 79.34(13) 3_556 . ?
O1 Cs4 O3 117.52(12) 3_556 . ?
O3 Cs4 O21 120.19(11) . 1_556 ?
O3 Cs4 O21 150.12(13) . 4_455 ?
O3 Cs4 O2 78.97(12) . 3_556 ?
O3 Cs4 O1 83.10(11) . . ?
Cs2 O8 Cs2 89.44(12) . 4_455 ?
P1 O8 Cs2 119.4(2) . 4_455 ?
P1 O8 Cs2 103.9(2) . . ?
P1 O8 Be2 143.7(5) . 4_455 ?
Be2 O8 Cs2 98.8(4) 4_455 . ?
Be2 O8 Cs2 88.4(3) 4_455 4_455 ?
P2 O3 Cs3 132.4(3) . 3_546 ?
P2 O3 Cs4 102.4(2) . . ?
P2 O3 Li1 135.2(5) . 4 ?
Cs3 O3 Cs4 85.03(13) 3_546 . ?
Li1 O3 Cs3 92.2(4) 4 3_546 ?
Li1 O3 Cs4 82.5(4) 4 . ?
Cs2 Be4 Cs2 72.82(17) 3_545 . ?
Cs2 Be4 Cs3 89.67(19) 3_545 3_545 ?
Cs2 Be4 Cs3 129.7(2) . 3_545 ?
Cs2 Be4 Cs4 144.6(3) 3_545 1_554 ?
O20 Be4 Cs2 161.1(5) . 3_545 ?
O20 Be4 Cs2 88.8(4) . . ?
O20 Be4 O19 109.0(5) . . ?
O20 Be4 Cs3 105.9(4) . 3_545 ?
O20 Be4 Cs4 53.9(3) . 1_554 ?
O19 Be4 Cs2 67.7(3) . 3_545 ?
O19 Be4 Cs2 65.1(4) . . ?
O19 Be4 Cs3 64.6(4) . 3_545 ?
O19 Be4 Cs4 119.6(4) . 1_554 ?
O22 Be4 Cs2 167.0(5) 4_454 . ?
O22 Be4 Cs2 94.2(4) 4_454 3_545 ?
O22 Be4 O20 104.1(6) 4_454 . ?
O22 Be4 O19 111.2(6) 4_454 . ?
O22 Be4 Cs3 48.9(3) 4_454 3_545 ?
O22 Be4 Cs4 50.4(3) 4_454 1_554 ?
O24 Be4 Cs2 56.9(3) . . ?
O24 Be4 Cs2 54.7(3) . 3_545 ?
O24 Be4 O20 111.5(6) . . ?
O24 Be4 O19 105.9(6) . . ?
O24 Be4 O22 115.0(6) . 4_454 ?
O24 Be4 Cs3 142.3(5) . 3_545 ?
O24 Be4 Cs4 134.5(4) . 1_554 ?
Cs4 Be4 Cs2 142.6(2) 1_554 . ?
Cs4 Be4 Cs3 67.29(16) 1_554 3_545 ?
Cs1 Li1 Cs1 133.3(2) . 2_554 ?
Cs1 Li1 Cs1 65.89(16) 3 2_554 ?
Cs1 Li1 Cs1 67.49(17) 3 . ?
P5 Li1 Cs1 59.2(2) 4_554 2_554 ?
P5 Li1 Cs1 111.5(3) 4_554 3 ?
P5 Li1 Cs1 142.4(3) 4_554 . ?
P5 Li1 Cs3 71.0(2) 4_554 2_544 ?
P5 Li1 Cs4 77.8(2) 4_554 4 ?
O4 Li1 Cs1 44.3(3) 2_554 2_554 ?
O4 Li1 Cs1 56.0(3) 2_554 3 ?
O4 Li1 Cs1 107.4(5) 2_554 . ?
O4 Li1 P5 100.7(5) 2_554 4_554 ?
O4 Li1 O18 109.5(6) 2_554 4_554 ?
O4 Li1 O15 103.3(5) 2_554 . ?
O4 Li1 Cs3 158.3(5) 2_554 2_544 ?
O4 Li1 Cs4 85.7(4) 2_554 4 ?
O4 Li1 O3 118.4(7) 2_554 4 ?
O18 Li1 Cs1 136.2(5) 4_554 3 ?
O18 Li1 Cs1 76.5(4) 4_554 2_554 ?
O18 Li1 Cs1 143.1(4) 4_554 . ?
O18 Li1 P5 25.1(2) 4_554 4_554 ?
O18 Li1 Cs3 54.9(3) 4_554 2_544 ?
O18 Li1 Cs4 56.7(3) 4_554 4 ?
O15 Li1 Cs1 47.8(3) . 3 ?
O15 Li1 Cs1 94.2(4) . 2_554 ?
O15 Li1 Cs1 51.1(4) . . ?
O15 Li1 P5 98.7(5) . 4_554 ?
O15 Li1 O18 117.6(7) . 4_554 ?
O15 Li1 Cs3 97.8(4) . 2_544 ?
O15 Li1 Cs4 170.9(5) . 4 ?
O15 Li1 O3 109.8(6) . 4 ?
Cs3 Li1 Cs1 89.6(2) 2_544 . ?
Cs3 Li1 Cs1 129.9(3) 2_544 2_554 ?
Cs3 Li1 Cs1 145.6(3) 2_544 3 ?
Cs4 Li1 Cs1 91.2(2) 4 2_554 ?
Cs4 Li1 Cs1 128.0(3) 4 . ?
Cs4 Li1 Cs1 141.3(3) 4 3 ?
Cs4 Li1 Cs3 73.08(19) 4 2_544 ?
O3 Li1 Cs1 63.4(4) 4 . ?
O3 Li1 Cs1 154.5(5) 4 2_554 ?
O3 Li1 Cs1 124.7(5) 4 3 ?
O3 Li1 P5 122.6(5) 4 4_554 ?
O3 Li1 O18 98.9(5) 4 4_554 ?
O3 Li1 Cs3 56.9(3) 4 2_544 ?
O3 Li1 Cs4 66.2(3) 4 4 ?

loop_
_geom_bond_atom_site_label_1
_geom_bond_atom_site_label_2
_geom_bond_distance
_geom_bond_site_symmetry_2
_geom_bond_publ_flag
Cs1 O13 3.428(5) . ?
Cs1 O14 3.098(5) . ?
Cs1 O14 3.691(6) 3 ?
Cs1 O9 3.587(5) . ?
Cs1 O4 3.332(6) . ?
Cs1 O4 3.330(6) 4 ?
Cs1 O5 3.617(4) 4 ?
Cs1 O5 3.070(5) . ?
Cs1 O12 3.525(5) . ?
Cs1 O15 3.479(6) . ?
Cs1 O15 3.068(4) 3 ?
Cs1 O7 3.353(4) . ?
P4 O14 1.598(4) . ?
P4 O21 1.486(5) . ?
P4 O20 1.500(5) . ?
P4 O12 1.502(5) . ?
P4 Cs4 3.6862(16) 4_455 ?
P4 Cs4 3.8356(18) 1_554 ?
P3 O10 1.507(4) . ?
P3 O9 1.493(5) . ?
P3 O6 1.501(5) . ?
P3 O5 1.606(4) . ?
P3 Cs3 3.6351(18) . ?
P3 Cs3 3.8637(19) 3_546 ?
P2 Cs1 3.7389(17) 4 ?
P2 O4 1.462(6) . ?
P2 O2 1.591(4) . ?
P2 O5 1.593(5) . ?
P2 Cs4 3.9891(19) . ?
P2 O3 1.468(5) . ?
P7 Cs2 3.8014(17) 3_545 ?
P7 Cs2 4.222(2) . ?
P7 O23 1.516(5) . ?
P7 O11 1.510(5) 3_545 ?
P7 O22 1.511(5) . ?
P7 O24 1.536(4) . ?
P7 Cs3 3.6662(16) 2_444 ?
P7 Cs4 3.7246(17) 4_455 ?
P5 Cs1 3.8552(18) 3 ?
P5 O14 1.607(5) . ?
P5 O16 1.573(5) . ?
P5 O18 1.465(5) . ?
P5 O15 1.470(5) . ?
P5 Cs3 3.9762(19) 3_545 ?
P5 Cs4 4.2419(19) 1_554 ?
P5 Li1 3.007(13) 4_554 ?
O13 Cs2 3.155(4) . ?
O13 P6 1.507(5) . ?
O13 Be3 1.652(11) 4 ?
O14 Cs1 3.691(6) 3 ?
Cs2 O9 3.394(4) . ?
Cs2 O12 3.343(5) . ?
Cs2 O19 3.547(5) . ?
Cs2 O19 3.451(5) 3_545 ?
Cs2 O11 3.413(5) 4_455 ?
Cs2 O11 3.206(4) . ?
Cs2 O24 3.321(5) . ?
Cs2 O24 3.087(4) 3_545 ?
Cs2 O7 3.333(5) . ?
Cs2 O8 3.305(5) 4_455 ?
Cs2 O8 3.242(5) . ?
P6 O16 1.620(5) . ?
P6 O17 1.503(5) . ?
P6 O19 1.485(4) . ?
P6 Cs3 3.8989(18) 3_545 ?
P6 Cs3 3.9780(16) 2_544 ?
O16 Cs3 3.497(5) 2_544 ?
O16 Cs3 3.651(6) 3_545 ?
O21 Be1 1.613(9) 3 ?
O21 Cs4 3.493(5) 1_554 ?
O21 Cs4 3.425(5) 4_455 ?
O20 Cs4 3.341(4) 4_455 ?
O20 Cs4 3.170(5) 1_554 ?
O20 Be4 1.647(10) . ?
O10 Cs1 3.784(5) 4 ?
O10 Be3 1.635(9) . ?
O10 Cs3 3.521(5) 3_546 ?
O10 Cs3 3.550(5) . ?
O9 Be3 1.632(11) 4 ?
O9 Cs3 3.754(5) . ?
O4 Cs1 3.330(6) 4 ?
O4 Li1 1.868(11) 2 ?
O18 Cs3 3.081(5) 3_545 ?
O18 Cs4 3.086(5) 1_554 ?
O18 Li1 2.003(13) 4_554 ?
O2 P1 1.606(5) . ?
O2 Cs4 3.215(5) . ?
O2 Cs4 3.609(6) 3_556 ?
O6 Be2 1.651(9) 4_455 ?
O6 Cs3 3.146(5) 3_546 ?
O6 Cs3 3.321(5) . ?
O5 Cs1 3.617(4) 4 ?
O12 Be1 1.608(11) . ?
O15 Cs1 3.067(4) 3 ?
O15 Li1 1.877(11) . ?
O17 Be3 1.613(10) 2_544 ?
O17 Cs3 3.193(4) 2_544 ?
O17 Cs3 3.567(5) 3_545 ?
O19 Cs2 3.452(5) 3_545 ?
O19 Cs3 3.749(5) 3_545 ?
O19 Be4 1.693(9) . ?
O23 Be2 1.595(10) . ?
O23 Cs3 3.200(4) 2_444 ?
O23 Cs4 3.355(5) 4_455 ?
O11 P7 1.510(5) 3_545 ?
O11 Cs2 3.413(5) 4_455 ?
O11 Be2 1.606(10) . ?
O22 Cs3 3.324(5) 2_444 ?
O22 Cs4 3.084(5) 4_455 ?
O22 Be4 1.602(10) 4_454 ?
O24 Cs2 3.087(4) 3_545 ?
O24 Be4 1.588(10) . ?
P1 Cs2 4.2410(19) 4_455 ?
P1 O7 1.507(5) . ?
P1 O1 1.506(4) . ?
P1 Cs4 3.9561(18) 3_556 ?
P1 Cs4 3.9947(19) . ?
P1 O8 1.491(5) . ?
O7 Be1 1.646(11) . ?
O1 Be1 1.630(9) 4_455 ?
O1 Cs4 3.685(5) . ?
O1 Cs4 3.304(5) 3_556 ?
Be1 O21 1.613(9) 3 ?
Be1 O1 1.630(9) 4_455 ?
Be1 Cs4 4.036(9) 2_454 ?
Be2 Cs2 3.869(9) 4_455 ?
Be2 O6 1.651(9) 4_455 ?
Be2 Cs3 4.192(10) 4_455 ?
Be2 Cs3 3.870(9) 2_444 ?
Be2 O8 1.672(11) 4_455 ?
Be3 Cs1 3.838(9) 4 ?
Be3 O13 1.652(11) 4 ?
Be3 Cs2 3.865(9) 4 ?
Be3 O9 1.632(11) 4 ?
Be3 O17 1.613(10) 2_545 ?
Be3 Cs3 4.004(9) . ?
Cs3 O16 3.497(5) 2_545 ?
Cs3 O10 3.521(5) 3_546 ?
Cs3 O18 3.081(5) 3_545 ?
Cs3 O6 3.146(5) 3_546 ?
Cs3 O17 3.567(5) 3_545 ?
Cs3 O17 3.193(4) 2_545 ?
Cs3 O23 3.200(4) 2_445 ?
Cs3 O22 3.324(5) 2_445 ?
Cs3 O3 3.152(6) 3_546 ?
Cs4 O21 3.493(5) 1_556 ?
Cs4 O21 3.425(5) 4_455 ?
Cs4 O20 3.170(5) 1_556 ?
Cs4 O20 3.341(4) 4_455 ?
Cs4 O18 3.086(5) 1_556 ?
Cs4 O2 3.609(6) 3_556 ?
Cs4 O23 3.355(5) 4_455 ?
Cs4 O22 3.084(5) 4_455 ?
Cs4 O1 3.304(5) 3_556 ?
Cs4 O3 3.407(5) . ?
O8 Cs2 3.305(5) 4_455 ?
O8 Be2 1.672(11) 4_455 ?
O3 Cs3 3.152(6) 3_546 ?
O3 Li1 1.932(13) 4 ?
Be4 Cs2 3.719(9) 3_545 ?
Be4 O22 1.602(10) 4_454 ?
Be4 Cs3 4.149(10) 3_545 ?
Be4 Cs4 3.846(9) 1_554 ?
Li1 Cs1 4.405(12) 2_554 ?
Li1 Cs1 3.994(10) 3 ?
Li1 P5 3.006(13) 4_554 ?
Li1 O4 1.868(11) 2_554 ?
Li1 O18 2.003(13) 4_554 ?
Li1 Cs3 3.759(10) 2_544 ?
Li1 Cs4 3.692(10) 4 ?
Li1 O3 1.932(13) 4 ?
